data_1541765
loop_
_publ_author_name
'Zheng Nanfeng'
'Bu Xianhui'
'Wang Bing'
'Feng Pingyun'

_publ_section_title
;
 Microporous and photoluminescent chalcogenide zeolite analogs
;
_journal_name_full Science
_journal_page_first 2366
_journal_page_last 2369
_journal_volume 298
_journal_year 2002
_chemical_formula_sum 'Ge1.417 In2.583 O0.25 S8'
_chemical_name_systematic '(In2.58 Ge1.42 S8) (C6 H15 N3) (H2 O)0.25'
_space_group_IT_number 142
_symmetry_space_group_name_Hall '-I 4bd 2c'
_symmetry_space_group_name_H-M 'I 41/a c d :2'
_cell_angle_alpha 90
_cell_angle_beta 90
_cell_angle_gamma 90
_cell_formula_units_Z 32
_cell_length_a 22.813
_cell_length_b 22.813
_cell_length_c 41.331
_cell_volume 21510.015
_citation_journal_id_ASTM SCIEAS
_cod_data_source_file ZhengNanfeng_SCIEAS_2002_510.cif
_cod_data_source_block Ge1.417In2.583O0.25S8
_cod_original_cell_volume 21510.02
_cod_database_code 1541765

loop_
_symmetry_equiv_pos_as_xyz
x,y,z
-y+1/4,x+3/4,z+1/4
-x+1/2,-y,z+1/2
y+1/4,-x+1/4,z+3/4
x,-y,-z+1/2
y+1/4,x+3/4,-z+3/4
-x+1/2,y,-z
-y+1/4,-x+1/4,-z+1/4
-x,-y,-z
y-1/4,-x-3/4,-z-1/4
x-1/2,y,-z-1/2
-y-1/4,x-1/4,-z-3/4
-x,y,z-1/2
-y-1/4,-x-3/4,z-3/4
x-1/2,-y,z
y-1/4,x-1/4,z-1/4
x+1/2,y+1/2,z+1/2
-y+3/4,x+5/4,z+3/4
-x+1,-y+1/2,z+1
y+3/4,-x+3/4,z+5/4
x+1/2,-y+1/2,-z+1
y+3/4,x+5/4,-z+5/4
-x+1,y+1/2,-z+1/2
-y+3/4,-x+3/4,-z+3/4
-x+1/2,-y+1/2,-z+1/2
y+1/4,-x-1/4,-z+1/4
x,y+1/2,-z
-y+1/4,x+1/4,-z-1/4
-x+1/2,y+1/2,z
-y+1/4,-x-1/4,z-1/4
x,-y+1/2,z+1/2
y+1/4,x+1/4,z+1/4

loop_
_atom_site_label
_atom_site_type_symbol
_atom_site_fract_x
_atom_site_fract_y
_atom_site_fract_z
_atom_site_occupancy
_atom_site_U_iso_or_equiv
In2 In+3 0.6765 0.28824 0.09308 0.632 0.0
S6 S-1 0.75 0.466 0 1 0.0
S1 S-1 0.6252 0.3507 0.12712 1 0.0
S8 S-1 0.5087 0.3625 0.06281 1 0.0
S3 S-1 0.6364 0.4719 0.06351 1 0.0
S7 S-1 0.6243 0.3491 -0.0054 1 0.0
Ge3 Ge+4 0.57549 0.41427 0.09373 0.465 0.0
S2 S-1 0.6128 0.2333 0.06162 1 0.0
O1 O-2 0.5 0.25 0.125 1 0.0
S9 S-1 0.5 0.25 -0.00322 1 0.0
In3 In+3 0.57549 0.41427 0.09373 0.535 0.0
Ge4 Ge+4 0.6886 0.40182 0.03017 0.096 0.0
In4 In+3 0.6886 0.40182 0.03017 0.904 0.0
S4 S-1 0.747 0.336 0.06252 1 0.0
Ge2 Ge+4 0.6765 0.28824 0.09308 0.368 0.0
Ge1 Ge+4 0.56316 0.30054 0.03004 0.488 0.0
S5 S-1 0.7308 0.2257 0.12522 1 0.0
In1 In+3 0.56316 0.30054 0.03004 0.512 0.0
